data_4339228
loop_
_publ_author_name
'Yang, Jin'
'Ma, Jian-Fang'
'Liu, Ying-Ying'
'Ma, Ji-Cheng'
'Batten, Stuart R.'

_publ_section_title
;
 Organic-acid effect on the structures of a series of lead(II) complexes.
;
_journal_issue 16
_journal_name_full 'Inorganic chemistry'
_journal_page_first 6542
_journal_page_last 6555
_journal_paper_doi 10.1021/ic700613c
_journal_volume 46
_journal_year 2007
_chemical_formula_moiety 'C26 H14 N4 O5 Pb'
_chemical_formula_sum 'C26 H16 N4 O5 Pb'
_chemical_formula_weight 671.62
_chemical_name_systematic
;
 ?
;
_space_group_IT_number 2
_symmetry_cell_setting triclinic
_symmetry_space_group_name_Hall '-P 1'
_symmetry_space_group_name_H-M 'P -1'
_atom_sites_solution_hydrogens geom
_atom_sites_solution_primary direct
_atom_sites_solution_secondary difmap
_audit_creation_method SHELXL-97
_cell_angle_alpha 104.74(3)
_cell_angle_beta 90.03(3)
_cell_angle_gamma 104.59(3)
_cell_formula_units_Z 2
_cell_length_a 6.1464(12)
_cell_length_b 9.902(2)
_cell_length_c 19.151(4)
_cell_measurement_reflns_used 9083
_cell_measurement_temperature 293(2)
_cell_measurement_theta_max 27.48
_cell_measurement_theta_min 3.31
_cell_volume 1088.3(4)
_computing_cell_refinement PROCESS-AUTO
_computing_data_collection 'PROCESS-AUTO (Rigaku, 1998)'
_computing_data_reduction PROCESS-AUTO
_computing_molecular_graphics 'SHELXTL-Plus (Sheldrick, 1990)'
_computing_publication_material SHELXL-97
_computing_structure_refinement 'SHELXL-97 (Sheldrick, 1997)'
_computing_structure_solution 'SHELXS-97 (Sheldrick, 1997)'
_diffrn_ambient_temperature 293(2)
_diffrn_detector_area_resol_mean 10.0
_diffrn_measured_fraction_theta_full 0.996
_diffrn_measured_fraction_theta_max 0.988
_diffrn_measurement_device_type 'Rigaku R-AXIS RAPID'
_diffrn_measurement_method '\w scan'
_diffrn_radiation_monochromator graphite
_diffrn_radiation_source 'rotorating anode'
_diffrn_radiation_type MoK\a
_diffrn_radiation_wavelength 0.71073
_diffrn_reflns_av_R_equivalents 0.0426
_diffrn_reflns_av_sigmaI/netI 0.0570
_diffrn_reflns_limit_h_max 7
_diffrn_reflns_limit_h_min -7
_diffrn_reflns_limit_k_max 12
_diffrn_reflns_limit_k_min -12
_diffrn_reflns_limit_l_max 24
_diffrn_reflns_limit_l_min -24
_diffrn_reflns_number 10676
_diffrn_reflns_theta_full 25.00
_diffrn_reflns_theta_max 27.48
_diffrn_reflns_theta_min 3.31
_diffrn_standards_decay_% none
_diffrn_standards_interval_count none
_diffrn_standards_number none
_exptl_absorpt_coefficient_mu 7.801
_exptl_absorpt_correction_type multi-scan
_exptl_absorpt_process_details 'ABSCOR (Higashi, 1995)'
_exptl_crystal_colour yellow
_exptl_crystal_density_diffrn 2.049
_exptl_crystal_density_method 'not measured'
_exptl_crystal_description block
_exptl_crystal_F_000 644
_exptl_crystal_size_max 0.29
_exptl_crystal_size_mid 0.25
_exptl_crystal_size_min 0.22
_refine_diff_density_max 1.372
_refine_diff_density_min -1.606
_refine_diff_density_rms 0.155
_refine_ls_extinction_method none
_refine_ls_goodness_of_fit_ref 1.072
_refine_ls_hydrogen_treatment constr
_refine_ls_matrix_type full
_refine_ls_number_parameters 325
_refine_ls_number_reflns 4909
_refine_ls_number_restraints 0
_refine_ls_restrained_S_all 1.072
_refine_ls_R_factor_all 0.0529
_refine_ls_R_factor_gt 0.0374
_refine_ls_shift/su_max 0.001
_refine_ls_shift/su_mean 0.000
_refine_ls_structure_factor_coef Fsqd
_refine_ls_weighting_details 'calc w=1/[\s^2^(Fo^2^)+(0.0212P)^2^+2.4586P] where P=(Fo^2^+2Fc^2^)/3'
_refine_ls_weighting_scheme calc
_refine_ls_wR_factor_gt 0.0702
_refine_ls_wR_factor_ref 0.0761
_reflns_number_gt 3944
_reflns_number_total 4909
_reflns_threshold_expression >2sigma(I)
_cod_data_source_file ic700613c-file003.cif
_cod_data_source_block compound8
_cod_depositor_comments
;
The following automatic conversions were performed:

'_symmetry_cell_setting' value 'Triclinic' changed to 'triclinic'
according to
/usr/data/users/saulius/automatic-downloads/retrospective/ACS/lib/dictionaries/cif_core.dic
dictionary named 'cif_core.dic' version 2.4.2 from 2011-04-26.

Automatic conversion script
Id: cif_fix_values 2281 2013-09-26 08:29:07Z andrius 
;
_cod_original_sg_symbol_Hall '-p 1'
_cod_original_sg_symbol_H-M P-1
_cod_database_code 4339228

loop_
_symmetry_equiv_pos_as_xyz
'x, y, z'
'-x, -y, -z'

loop_
_atom_site_label
_atom_site_type_symbol
_atom_site_fract_x
_atom_site_fract_y
_atom_site_fract_z
_atom_site_U_iso_or_equiv
_atom_site_adp_type
_atom_site_occupancy
_atom_site_symmetry_multiplicity
_atom_site_calc_flag
_atom_site_refinement_flags
C1 C 0.3774(11) 0.5082(7) 0.2626(3) 0.0421(15) Uani 1 1 d .
H1 H 0.3584 0.5472 0.3111 0.050 Uiso 1 1 calc R
C2 C 0.2525(10) 0.5375(7) 0.2110(3) 0.0410(14) Uani 1 1 d .
H2 H 0.1548 0.5961 0.2246 0.049 Uiso 1 1 calc R
C3 C 0.2756(9) 0.4784(6) 0.1396(3) 0.0372(14) Uani 1 1 d .
H3 H 0.1944 0.4971 0.1038 0.045 Uiso 1 1 calc R
C4 C 0.4220(9) 0.3897(6) 0.1209(3) 0.0317(12) Uani 1 1 d .
C5 C 0.5472(9) 0.3683(6) 0.1766(3) 0.0298(12) Uani 1 1 d .
C6 C 0.7042(9) 0.2772(6) 0.1583(3) 0.0298(12) Uani 1 1 d .
C7 C 0.7320(9) 0.2126(6) 0.0866(3) 0.0296(12) Uani 1 1 d .
C8 C 0.8827(10) 0.1267(6) 0.0721(3) 0.0389(14) Uani 1 1 d .
H8 H 0.9040 0.0816 0.0246 0.047 Uiso 1 1 calc R
C9 C 0.9995(10) 0.1098(7) 0.1290(4) 0.0424(15) Uani 1 1 d .
H9 H 1.1007 0.0526 0.1209 0.051 Uiso 1 1 calc R
C10 C 0.9636(10) 0.1794(7) 0.1986(4) 0.0412(15) Uani 1 1 d .
H10 H 1.0446 0.1677 0.2367 0.049 Uiso 1 1 calc R
C11 C 0.4439(9) 0.3189(6) 0.0456(3) 0.0303(12) Uani 1 1 d .
C12 C 0.5977(9) 0.2322(6) 0.0277(3) 0.0300(12) Uani 1 1 d .
C13 C 0.3353(9) 0.2687(6) -0.0745(3) 0.0355(13) Uani 1 1 d .
C14 C 0.4944(9) 0.1857(6) -0.0923(3) 0.0335(13) Uani 1 1 d .
C15 C 0.1969(11) 0.2813(7) -0.1305(3) 0.0432(15) Uani 1 1 d .
H15 H 0.0915 0.3351 -0.1195 0.052 Uiso 1 1 calc R
C16 C 0.2193(11) 0.2144(8) -0.2000(4) 0.0485(16) Uani 1 1 d .
H16 H 0.1283 0.2234 -0.2364 0.058 Uiso 1 1 calc R
C17 C 0.3769(11) 0.1311(7) -0.2190(3) 0.0439(15) Uani 1 1 d .
H17 H 0.3882 0.0862 -0.2673 0.053 Uiso 1 1 calc R
C18 C 0.5132(11) 0.1165(7) -0.1660(3) 0.0426(15) Uani 1 1 d .
H18 H 0.6171 0.0618 -0.1782 0.051 Uiso 1 1 calc R
C19 C 0.3126(9) 0.1906(6) 0.3611(3) 0.0331(13) Uani 1 1 d .
C20 C 0.1113(9) 0.0986(6) 0.3871(3) 0.0324(13) Uani 1 1 d .
C21 C -0.0346(11) 0.1634(7) 0.4300(4) 0.0439(15) Uani 1 1 d .
H21 H -0.0072 0.2636 0.4437 0.053 Uiso 1 1 calc R
C22 C -0.2203(12) 0.0786(8) 0.4522(4) 0.0552(19) Uani 1 1 d .
H22 H -0.3209 0.1219 0.4799 0.066 Uiso 1 1 calc R
C23 C -0.2595(11) -0.0702(7) 0.4340(4) 0.0481(17) Uani 1 1 d .
H23 H -0.3868 -0.1266 0.4488 0.058 Uiso 1 1 calc R
C24 C -0.1092(9) -0.1346(6) 0.3939(3) 0.0327(13) Uani 1 1 d .
C25 C 0.0764(9) -0.0489(6) 0.3699(3) 0.0323(12) Uani 1 1 d .
H25 H 0.1771 -0.0919 0.3421 0.039 Uiso 1 1 calc R
C26 C -0.1478(10) -0.2950(6) 0.3768(3) 0.0360(13) Uani 1 1 d .
N1 N 0.5240(8) 0.4272(5) 0.2471(3) 0.0344(11) Uani 1 1 d .
N2 N 0.8223(8) 0.2613(5) 0.2146(3) 0.0374(11) Uani 1 1 d .
N3 N 0.3135(8) 0.3364(5) -0.0049(3) 0.0357(11) Uani 1 1 d .
N4 N 0.6245(8) 0.1664(5) -0.0406(3) 0.0355(11) Uani 1 1 d .
O1 O 0.3506(8) 0.3276(4) 0.3849(3) 0.0493(12) Uani 1 1 d .
O2 O 0.4314(7) 0.1332(5) 0.3175(3) 0.0518(12) Uani 1 1 d .
O1W O 0.7230(9) 0.4256(6) 0.5120(3) 0.0690(15) Uani 1 1 d .
O3 O -0.0252(8) -0.3535(5) 0.3345(3) 0.0540(12) Uani 1 1 d .
O4 O -0.3117(7) -0.3666(4) 0.4042(2) 0.0429(10) Uani 1 1 d .
Pb1 Pb 0.73737(4) 0.39297(3) 0.352980(13) 0.03776(8) Uani 1 1 d .

loop_
_atom_site_aniso_label
_atom_site_aniso_U_11
_atom_site_aniso_U_22
_atom_site_aniso_U_33
_atom_site_aniso_U_23
_atom_site_aniso_U_13
_atom_site_aniso_U_12
C1 0.056(4) 0.034(3) 0.034(3) 0.004(3) 0.013(3) 0.013(3)
C2 0.046(4) 0.039(3) 0.041(4) 0.010(3) 0.015(3) 0.017(3)
C3 0.037(3) 0.039(3) 0.041(4) 0.014(3) 0.007(3) 0.016(3)
C4 0.031(3) 0.032(3) 0.034(3) 0.010(2) 0.008(2) 0.008(2)
C5 0.031(3) 0.026(3) 0.033(3) 0.010(2) 0.009(2) 0.005(2)
C6 0.034(3) 0.024(3) 0.031(3) 0.009(2) 0.002(2) 0.003(2)
C7 0.029(3) 0.031(3) 0.030(3) 0.011(2) 0.004(2) 0.008(2)
C8 0.044(3) 0.033(3) 0.038(4) 0.005(3) 0.005(3) 0.011(3)
C9 0.048(4) 0.037(3) 0.047(4) 0.011(3) 0.005(3) 0.018(3)
C10 0.040(3) 0.044(4) 0.045(4) 0.020(3) -0.002(3) 0.013(3)
C11 0.028(3) 0.032(3) 0.031(3) 0.011(2) 0.006(2) 0.005(2)
C12 0.033(3) 0.027(3) 0.029(3) 0.008(2) 0.003(2) 0.006(2)
C13 0.036(3) 0.035(3) 0.033(3) 0.006(3) 0.002(3) 0.008(2)
C14 0.035(3) 0.033(3) 0.030(3) 0.007(3) 0.003(2) 0.005(2)
C15 0.051(4) 0.045(4) 0.036(4) 0.010(3) -0.002(3) 0.017(3)
C16 0.052(4) 0.056(4) 0.038(4) 0.014(3) -0.005(3) 0.014(3)
C17 0.052(4) 0.045(4) 0.028(3) 0.006(3) 0.000(3) 0.005(3)
C18 0.053(4) 0.039(3) 0.034(3) 0.004(3) 0.004(3) 0.015(3)
C19 0.038(3) 0.027(3) 0.026(3) 0.002(2) -0.001(2) 0.000(2)
C20 0.042(3) 0.030(3) 0.026(3) 0.013(2) -0.003(2) 0.007(2)
C21 0.058(4) 0.033(3) 0.044(4) 0.012(3) 0.011(3) 0.016(3)
C22 0.062(4) 0.047(4) 0.065(5) 0.018(4) 0.034(4) 0.025(3)
C23 0.048(4) 0.041(4) 0.054(4) 0.013(3) 0.023(3) 0.008(3)
C24 0.043(3) 0.028(3) 0.026(3) 0.009(2) 0.006(2) 0.006(2)
C25 0.038(3) 0.030(3) 0.028(3) 0.006(2) 0.004(2) 0.007(2)
C26 0.046(3) 0.026(3) 0.031(3) 0.004(2) 0.007(3) 0.004(3)
N1 0.043(3) 0.029(2) 0.030(3) 0.005(2) 0.006(2) 0.008(2)
N2 0.047(3) 0.034(3) 0.032(3) 0.012(2) 0.003(2) 0.009(2)
N3 0.044(3) 0.035(3) 0.031(3) 0.008(2) 0.004(2) 0.016(2)
N4 0.035(3) 0.035(3) 0.037(3) 0.009(2) 0.005(2) 0.011(2)
O1 0.066(3) 0.026(2) 0.051(3) 0.008(2) 0.021(2) 0.004(2)
O2 0.053(3) 0.037(2) 0.057(3) 0.007(2) 0.024(2) 0.003(2)
O1W 0.096(4) 0.062(3) 0.055(3) 0.013(3) 0.033(3) 0.034(3)
O3 0.066(3) 0.032(2) 0.061(3) 0.011(2) 0.028(3) 0.008(2)
O4 0.048(2) 0.033(2) 0.043(3) 0.013(2) 0.013(2) -0.0007(18)
Pb1 0.04577(14) 0.02980(12) 0.03464(13) 0.00888(9) 0.00362(9) 0.00396(9)

loop_
_atom_type_symbol
_atom_type_description
_atom_type_scat_dispersion_real
_atom_type_scat_dispersion_imag
_atom_type_scat_source
C C 0.0033 0.0016 'International Tables Vol C Tables 4.2.6.8 and 6.1.1.4'
H H 0.0000 0.0000 'International Tables Vol C Tables 4.2.6.8 and 6.1.1.4'
N N 0.0061 0.0033 'International Tables Vol C Tables 4.2.6.8 and 6.1.1.4'
O O 0.0106 0.0060 'International Tables Vol C Tables 4.2.6.8 and 6.1.1.4'
Pb Pb -3.3944 10.1111 'International Tables Vol C Tables 4.2.6.8 and 6.1.1.4'

loop_
_geom_angle_atom_site_label_1
_geom_angle_atom_site_label_2
_geom_angle_atom_site_label_3
_geom_angle
_geom_angle_site_symmetry_1
_geom_angle_site_symmetry_3
N1 C1 C2 123.9(6) . .
N1 C1 H1 118.0 . .
C2 C1 H1 118.0 . .
C3 C2 C1 118.6(6) . .
C3 C2 H2 120.7 . .
C1 C2 H2 120.7 . .
C2 C3 C4 119.5(6) . .
C2 C3 H3 120.2 . .
C4 C3 H3 120.2 . .
C3 C4 C5 118.4(5) . .
C3 C4 C11 121.4(5) . .
C5 C4 C11 120.2(5) . .
N1 C5 C4 121.9(5) . .
N1 C5 C6 118.7(5) . .
C4 C5 C6 119.4(5) . .
N2 C6 C7 122.3(5) . .
N2 C6 C5 116.8(5) . .
C7 C6 C5 120.9(5) . .
C6 C7 C8 118.7(5) . .
C6 C7 C12 120.0(5) . .
C8 C7 C12 121.3(5) . .
C9 C8 C7 118.8(6) . .
C9 C8 H8 120.6 . .
C7 C8 H8 120.6 . .
C8 C9 C10 118.7(6) . .
C8 C9 H9 120.7 . .
C10 C9 H9 120.7 . .
N2 C10 C9 124.4(6) . .
N2 C10 H10 117.8 . .
C9 C10 H10 117.8 . .
N3 C11 C12 121.6(5) . .
N3 C11 C4 118.0(5) . .
C12 C11 C4 120.4(5) . .
N4 C12 C11 122.4(5) . .
N4 C12 C7 118.6(5) . .
C11 C12 C7 119.0(5) . .
N3 C13 C14 121.2(5) . .
N3 C13 C15 119.4(6) . .
C14 C13 C15 119.5(6) . .
N4 C14 C13 121.6(5) . .
N4 C14 C18 118.8(5) . .
C13 C14 C18 119.6(5) . .
C16 C15 C13 119.4(6) . .
C16 C15 H15 120.3 . .
C13 C15 H15 120.3 . .
C15 C16 C17 122.1(6) . .
C15 C16 H16 119.0 . .
C17 C16 H16 119.0 . .
C18 C17 C16 119.9(6) . .
C18 C17 H17 120.1 . .
C16 C17 H17 120.1 . .
C17 C18 C14 119.5(6) . .
C17 C18 H18 120.2 . .
C14 C18 H18 120.2 . .
O2 C19 O1 122.4(5) . .
O2 C19 C20 120.1(5) . .
O1 C19 C20 117.5(5) . .
C25 C20 C21 120.1(5) . .
C25 C20 C19 120.0(5) . .
C21 C20 C19 119.8(5) . .
C22 C21 C20 119.5(6) . .
C22 C21 H21 120.3 . .
C20 C21 H21 120.3 . .
C21 C22 C23 120.9(6) . .
C21 C22 H22 119.6 . .
C23 C22 H22 119.6 . .
C24 C23 C22 119.7(6) . .
C24 C23 H23 120.2 . .
C22 C23 H23 120.2 . .
C23 C24 C25 119.4(5) . .
C23 C24 C26 119.5(5) . .
C25 C24 C26 121.1(5) . .
C20 C25 C24 120.3(6) . .
C20 C25 H25 119.8 . .
C24 C25 H25 119.8 . .
O3 C26 O4 122.7(5) . .
O3 C26 C24 119.0(5) . .
O4 C26 C24 118.3(5) . .
C1 N1 C5 117.7(5) . .
C1 N1 Pb1 117.6(4) . .
C5 N1 Pb1 124.7(4) . .
C10 N2 C6 117.2(5) . .
C10 N2 Pb1 124.8(4) . .
C6 N2 Pb1 118.0(4) . .
C11 N3 C13 117.0(5) . .
C12 N4 C14 116.2(5) . .
C19 O1 Pb1 98.2(4) . .
C19 O2 Pb1 86.3(3) . .
C26 O3 Pb1 87.7(3) . 1_445
C26 O4 Pb1 98.6(4) . 1_445
O1 Pb1 O4 80.76(14) . 1_665
O1 Pb1 N1 78.26(16) . .
O4 Pb1 N1 79.12(15) 1_665 .
O1 Pb1 O3 128.27(15) . 1_665
O4 Pb1 O3 50.95(14) 1_665 1_665
N1 Pb1 O3 75.73(15) . 1_665
O1 Pb1 O2 50.50(14) . .
O4 Pb1 O2 130.27(14) 1_665 .
N1 Pb1 O2 81.55(15) . .
O3 Pb1 O2 156.47(15) 1_665 .
O1 Pb1 N2 116.24(15) . .
O4 Pb1 N2 130.50(14) 1_665 .
N1 Pb1 N2 61.75(15) . .
O3 Pb1 N2 88.83(15) 1_665 .
O2 Pb1 N2 74.94(14) . .

loop_
_geom_bond_atom_site_label_1
_geom_bond_atom_site_label_2
_geom_bond_distance
_geom_bond_site_symmetry_2
C1 N1 1.337(8) .
C1 C2 1.381(9) .
C1 H1 0.9300 .
C2 C3 1.366(8) .
C2 H2 0.9300 .
C3 C4 1.395(8) .
C3 H3 0.9300 .
C4 C5 1.405(7) .
C4 C11 1.457(8) .
C5 N1 1.351(7) .
C5 C6 1.465(8) .
C6 N2 1.363(7) .
C6 C7 1.390(8) .
C7 C8 1.391(8) .
C7 C12 1.478(7) .
C8 C9 1.373(8) .
C8 H8 0.9300 .
C9 C10 1.382(9) .
C9 H9 0.9300 .
C10 N2 1.317(8) .
C10 H10 0.9300 .
C11 N3 1.327(7) .
C11 C12 1.417(8) .
C12 N4 1.334(7) .
C13 N3 1.355(7) .
C13 C14 1.417(8) .
C13 C15 1.418(8) .
C14 N4 1.353(7) .
C14 C18 1.422(8) .
C15 C16 1.351(9) .
C15 H15 0.9300 .
C16 C17 1.415(9) .
C16 H16 0.9300 .
C17 C18 1.374(8) .
C17 H17 0.9300 .
C18 H18 0.9300 .
C19 O2 1.234(7) .
C19 O1 1.276(7) .
C19 C20 1.508(8) .
C20 C25 1.373(8) .
C20 C21 1.383(9) .
C21 C22 1.375(9) .
C21 H21 0.9300 .
C22 C23 1.382(9) .
C22 H22 0.9300 .
C23 C24 1.378(8) .
C23 H23 0.9300 .
C24 C25 1.394(7) .
C24 C26 1.494(8) .
C25 H25 0.9300 .
C26 O3 1.241(7) .
C26 O4 1.274(7) .
N1 Pb1 2.553(5) .
N2 Pb1 2.753(5) .
O1 Pb1 2.423(4) .
O2 Pb1 2.700(4) .
O3 Pb1 2.676(4) 1_445
O4 Pb1 2.428(4) 1_445
Pb1 O4 2.428(4) 1_665
Pb1 O3 2.676(4) 1_665
